data_4104901
loop_
_publ_author_name
'Nathan D. Shapiro'
'Yun Shi'
'F. Dean Toste'

_publ_section_title
;
 Gold-Catalyzed [3+3]-Annulation of Azomethine Imines with Propargyl
 Esters
;
_journal_name_full 'Journal of the American Chemical Society'
_journal_page_first 11654
_journal_page_last 11655
_journal_paper_doi 10.1021/ja903863b
_journal_volume 131
_journal_year 2009
_chemical_formula_sum 'C28 H27 N2 O3'
_chemical_formula_weight 439.52
_chemical_name_common 12-060B
_chemical_name_systematic
;
 toste02
;
_space_group.centring_type P

_space_group_IT_number 2
_space_group.IT_number 2

_symmetry_cell_setting triclinic
_symmetry_space_group_name_Hall '-P 1'
_symmetry_space_group_name_H-M 'P -1'
_atom_sites_solution_hydrogens geom
_atom_sites_solution_primary direct
_atom_sites_solution_secondary difmap
_audit_creation_method SHELXL-97
_cell_angle_alpha 65.821(3)
_cell_angle_beta 79.428(4)
_cell_angle_gamma 85.202(4)
_cell_formula_units_Z 2
_cell_length_a 6.539(2)
_cell_length_b 13.164(4)
_cell_length_c 14.645(4)
_cell_measurement_reflns_used 1782
_cell_measurement_temperature 143(2)
_cell_measurement_theta_max 22.85
_cell_measurement_theta_min 2.87
_cell_volume 1130.5(6)
_computing_cell_refinement 'Bruker SAINT'
_computing_data_collection 'Bruker APEX2'
_computing_data_reduction 'Bruker SAINT'
_computing_molecular_graphics ORTEP-32
_computing_publication_material WinGX
_computing_structure_refinement SHELXL-97
_computing_structure_solution SIR-2004
_diffrn_ambient_temperature 143(2)
_diffrn_measured_fraction_theta_full 0.998
_diffrn_measured_fraction_theta_max 0.990
_diffrn_measurement_device_type 'Bruker APEX-I CCD'
_diffrn_measurement_method 'phi and omega scans'
_diffrn_radiation_monochromator graphite
_diffrn_radiation_source 'fine-focus sealed tube'
_diffrn_radiation_type MoK\a
_diffrn_radiation_wavelength 0.71073
_diffrn_reflns_av_R_equivalents 0.1367
_diffrn_reflns_av_sigmaI/netI 0.1670
_diffrn_reflns_limit_h_max 7
_diffrn_reflns_limit_h_min -7
_diffrn_reflns_limit_k_max 15
_diffrn_reflns_limit_k_min -15
_diffrn_reflns_limit_l_max 16
_diffrn_reflns_limit_l_min -17
_diffrn_reflns_number 13356
_diffrn_reflns_theta_full 25.00
_diffrn_reflns_theta_max 25.35
_diffrn_reflns_theta_min 1.55
_exptl_absorpt_coefficient_mu 0.084
_exptl_absorpt_correction_T_max 0.9950
_exptl_absorpt_correction_T_min 0.9900
_exptl_absorpt_correction_type multi-scan
_exptl_absorpt_process_details SADABS
_exptl_crystal_colour colorless
_exptl_crystal_density_diffrn 1.291
_exptl_crystal_description plate
_exptl_crystal_F_000 466
_exptl_crystal_size_max 0.12
_exptl_crystal_size_mid 0.12
_exptl_crystal_size_min 0.06
_refine_diff_density_max 0.368
_refine_diff_density_min -0.574
_refine_diff_density_rms 0.064
_refine_ls_extinction_method none
_refine_ls_goodness_of_fit_ref 1.009
_refine_ls_hydrogen_treatment constr
_refine_ls_matrix_type full
_refine_ls_number_parameters 300
_refine_ls_number_reflns 4093
_refine_ls_number_restraints 0
_refine_ls_restrained_S_all 1.009
_refine_ls_R_factor_all 0.1928
_refine_ls_R_factor_gt 0.0822
_refine_ls_shift/su_max 0.000
_refine_ls_shift/su_mean 0.000
_refine_ls_structure_factor_coef Fsqd
_refine_ls_weighting_details 'calc w=1/[\s^2^(Fo^2^)+(0.0675P)^2^+0.0000P] where P=(Fo^2^+2Fc^2^)/3'
_refine_ls_weighting_scheme calc
_refine_ls_wR_factor_gt 0.1485
_refine_ls_wR_factor_ref 0.1907
_reflns_number_gt 1895
_reflns_number_total 4093
_reflns_threshold_expression >2sigma(I)
_cod_data_source_file ja903863b_si_001.cif
_cod_data_source_block toste02
_cod_depositor_comments
;
The following automatic conversions were performed:

'_space_group.centring_type' value 'primitive' was replaced with the
value 'P' as specified in the replacement file
'/home/antanas/src/cod-tools/trunk/data/replacement-values/replacement_values.lst'.

Automatic conversion script
Id: cif_fix_values 5642 2017-10-24 12:04:52Z antanas 
;
_cod_database_code 4104901

loop_
_symmetry_equiv_pos_as_xyz
'x, y, z'
'-x, -y, -z'

loop_
_atom_site_label
_atom_site_type_symbol
_atom_site_fract_x
_atom_site_fract_y
_atom_site_fract_z
_atom_site_U_iso_or_equiv
_atom_site_adp_type
_atom_site_occupancy
_atom_site_symmetry_multiplicity
_atom_site_calc_flag
_atom_site_refinement_flags
C1 C 0.2434(6) 0.0087(4) -0.0100(4) 0.0233(11) Uani 1 1 d .
C2 C 0.2927(7) 0.0546(4) -0.1232(3) 0.0256(11) Uani 1 1 d .
H2A H 0.1666 0.0578 -0.1528 0.031 Uiso 1 1 calc R
H2B H 0.3997 0.0084 -0.1459 0.031 Uiso 1 1 calc R
C3 C 0.3740(7) 0.1712(4) -0.1540(3) 0.0232(11) Uani 1 1 d .
H3 H 0.5284 0.1673 -0.1570 0.028 Uiso 1 1 calc R
C4 C 0.3233(6) 0.2515(4) -0.2547(3) 0.0220(11) Uani 1 1 d .
C5 C 0.4804(7) 0.2902(4) -0.3373(4) 0.0322(12) Uani 1 1 d .
H5 H 0.6205 0.2684 -0.3294 0.039 Uiso 1 1 calc R
C6 C 0.4348(8) 0.3607(4) -0.4315(4) 0.0377(13) Uani 1 1 d .
H6 H 0.5433 0.3864 -0.4883 0.045 Uiso 1 1 calc R
C7 C 0.2318(8) 0.3938(4) -0.4432(4) 0.0378(13) Uani 1 1 d .
H7 H 0.2008 0.4437 -0.5076 0.045 Uiso 1 1 calc R
C8 C 0.0753(8) 0.3546(4) -0.3615(4) 0.0321(12) Uani 1 1 d .
H8 H -0.0645 0.3769 -0.3695 0.039 Uiso 1 1 calc R
C9 C 0.1199(7) 0.2826(4) -0.2676(3) 0.0253(11) Uani 1 1 d .
H9 H 0.0104 0.2545 -0.2116 0.030 Uiso 1 1 calc R
C10 C 0.4154(7) 0.2700(4) -0.0444(3) 0.0221(11) Uani 1 1 d .
H10 H 0.5465 0.2259 -0.0298 0.027 Uiso 1 1 calc R
C11 C 0.3147(7) 0.2890(4) 0.0525(4) 0.0276(12) Uani 1 1 d .
C12 C 0.2273(7) 0.1803(4) 0.1308(3) 0.0252(11) Uani 1 1 d .
C13 C 0.2003(6) 0.0916(4) 0.1139(3) 0.0258(11) Uani 1 1 d .
H13A H 0.0519 0.0710 0.1380 0.031 Uiso 1 1 calc R
H13B H 0.2818 0.0298 0.1575 0.031 Uiso 1 1 calc R
C14 C 0.4722(7) 0.3776(4) -0.1356(3) 0.0238(11) Uani 1 1 d .
C15 C 0.6783(7) 0.4092(4) -0.1653(4) 0.0272(11) Uani 1 1 d .
H15 H 0.7812 0.3626 -0.1294 0.033 Uiso 1 1 calc R
C16 C 0.7355(8) 0.5082(4) -0.2469(4) 0.0344(13) Uani 1 1 d .
H16 H 0.8773 0.5298 -0.2660 0.041 Uiso 1 1 calc R
C17 C 0.5896(8) 0.5754(4) -0.3005(4) 0.0370(13) Uani 1 1 d .
H17 H 0.6303 0.6428 -0.3572 0.044 Uiso 1 1 calc R
C18 C 0.3844(8) 0.5452(4) -0.2718(4) 0.0323(12) Uani 1 1 d .
H18 H 0.2829 0.5923 -0.3084 0.039 Uiso 1 1 calc R
C19 C 0.3242(7) 0.4468(4) -0.1901(3) 0.0272(11) Uani 1 1 d .
H19 H 0.1818 0.4262 -0.1711 0.033 Uiso 1 1 calc R
C20 C 0.1393(7) 0.3755(4) 0.0364(4) 0.0354(13) Uani 1 1 d .
H20A H 0.0361 0.3569 0.0050 0.053 Uiso 1 1 calc R
H20B H 0.1963 0.4493 -0.0080 0.053 Uiso 1 1 calc R
H20C H 0.0729 0.3757 0.1020 0.053 Uiso 1 1 calc R
C21 C 0.4878(7) 0.3254(4) 0.0895(4) 0.0344(13) Uani 1 1 d .
H21A H 0.4307 0.3361 0.1517 0.052 Uiso 1 1 calc R
H21B H 0.5468 0.3955 0.0371 0.052 Uiso 1 1 calc R
H21C H 0.5970 0.2679 0.1035 0.052 Uiso 1 1 calc R
C22 C 0.2719(8) 0.1273(4) 0.3019(4) 0.0315(12) Uani 1 1 d .
C23 C 0.1717(7) 0.1339(4) 0.3981(3) 0.0279(12) Uani 1 1 d .
C24 C -0.0351(7) 0.1615(4) 0.4159(4) 0.0334(13) Uani 1 1 d .
H24 H -0.1170 0.1809 0.3637 0.040 Uiso 1 1 calc R
C25 C -0.1239(8) 0.1611(4) 0.5088(4) 0.0411(14) Uani 1 1 d .
H25 H -0.2671 0.1792 0.5210 0.049 Uiso 1 1 calc R
C26 C -0.0054(9) 0.1345(4) 0.5840(4) 0.0452(15) Uani 1 1 d .
H26 H -0.0678 0.1334 0.6483 0.054 Uiso 1 1 calc R
C27 C 0.2035(9) 0.1094(4) 0.5669(4) 0.0430(14) Uani 1 1 d .
H27 H 0.2856 0.0931 0.6184 0.052 Uiso 1 1 calc R
C28 C 0.2912(8) 0.1081(4) 0.4752(4) 0.0388(13) Uani 1 1 d .
H28 H 0.4344 0.0896 0.4636 0.047 Uiso 1 1 calc R
N1 N 0.2743(5) 0.2031(3) -0.0679(3) 0.0225(9) Uani 1 1 d .
N2 N 0.2510(5) 0.0952(3) 0.0159(3) 0.0240(9) Uani 1 1 d .
O1 O 0.2012(5) -0.0869(3) 0.0508(2) 0.0307(8) Uani 1 1 d .
O2 O 0.1535(5) 0.1775(3) 0.2286(2) 0.0307(8) Uani 1 1 d .
O3 O 0.4370(5) 0.0828(3) 0.2888(3) 0.0459(10) Uani 1 1 d .

loop_
_atom_site_aniso_label
_atom_site_aniso_U_11
_atom_site_aniso_U_22
_atom_site_aniso_U_33
_atom_site_aniso_U_23
_atom_site_aniso_U_13
_atom_site_aniso_U_12
C1 0.019(2) 0.028(3) 0.029(3) -0.017(3) -0.004(2) 0.006(2)
C2 0.030(3) 0.023(3) 0.022(3) -0.009(2) -0.003(2) 0.004(2)
C3 0.022(2) 0.027(3) 0.024(3) -0.015(2) -0.002(2) 0.006(2)
C4 0.026(3) 0.022(3) 0.019(3) -0.010(2) -0.004(2) 0.002(2)
C5 0.033(3) 0.031(3) 0.034(3) -0.017(3) 0.000(2) 0.003(2)
C6 0.046(3) 0.034(3) 0.026(3) -0.011(3) 0.010(3) -0.003(3)
C7 0.060(4) 0.029(3) 0.019(3) -0.005(2) -0.006(3) 0.004(3)
C8 0.039(3) 0.031(3) 0.031(3) -0.016(3) -0.012(3) 0.006(2)
C9 0.034(3) 0.023(3) 0.020(3) -0.010(2) -0.001(2) -0.004(2)
C10 0.028(3) 0.025(3) 0.013(3) -0.009(2) -0.004(2) 0.001(2)
C11 0.031(3) 0.026(3) 0.027(3) -0.013(2) -0.004(2) 0.004(2)
C12 0.030(3) 0.032(3) 0.018(3) -0.015(2) -0.006(2) 0.006(2)
C13 0.016(2) 0.037(3) 0.023(3) -0.011(2) -0.007(2) 0.007(2)
C14 0.033(3) 0.021(3) 0.022(3) -0.014(2) -0.003(2) -0.001(2)
C15 0.030(3) 0.029(3) 0.023(3) -0.015(2) 0.002(2) -0.001(2)
C16 0.038(3) 0.037(3) 0.032(3) -0.021(3) 0.006(3) -0.004(3)
C17 0.059(4) 0.026(3) 0.021(3) -0.007(2) 0.005(3) -0.008(3)
C18 0.050(3) 0.024(3) 0.024(3) -0.011(3) -0.007(2) 0.003(3)
C19 0.033(3) 0.026(3) 0.025(3) -0.013(2) -0.008(2) 0.001(2)
C20 0.041(3) 0.036(3) 0.031(3) -0.018(3) -0.006(2) 0.014(3)
C21 0.046(3) 0.029(3) 0.029(3) -0.014(3) -0.004(2) -0.004(2)
C22 0.040(3) 0.029(3) 0.024(3) -0.009(2) -0.007(2) 0.002(3)
C23 0.043(3) 0.021(3) 0.018(3) -0.007(2) 0.000(2) -0.004(2)
C24 0.042(3) 0.036(3) 0.025(3) -0.016(3) -0.002(2) -0.003(3)
C25 0.054(3) 0.045(4) 0.023(3) -0.017(3) 0.003(3) 0.000(3)
C26 0.075(4) 0.036(3) 0.026(3) -0.020(3) 0.010(3) -0.011(3)
C27 0.078(4) 0.034(3) 0.021(3) -0.011(3) -0.014(3) -0.005(3)
C28 0.061(4) 0.027(3) 0.028(3) -0.009(3) -0.014(3) 0.001(3)
N1 0.034(2) 0.015(2) 0.017(2) -0.0063(18) -0.0024(17) 0.0011(18)
N2 0.030(2) 0.021(2) 0.020(2) -0.0060(19) -0.0057(18) -0.0005(18)
O1 0.0362(19) 0.0185(19) 0.032(2) -0.0058(17) -0.0037(16) 0.0037(15)
O2 0.0352(18) 0.042(2) 0.0151(19) -0.0131(16) -0.0028(15) 0.0067(16)
O3 0.044(2) 0.062(3) 0.030(2) -0.021(2) -0.0069(17) 0.019(2)

loop_
_atom_type_symbol
_atom_type_description
_atom_type_scat_dispersion_real
_atom_type_scat_dispersion_imag
_atom_type_scat_source
C C 0.0033 0.0016 'International Tables Vol C Tables 4.2.6.8 and 6.1.1.4'
H H 0.0000 0.0000 'International Tables Vol C Tables 4.2.6.8 and 6.1.1.4'
N N 0.0061 0.0033 'International Tables Vol C Tables 4.2.6.8 and 6.1.1.4'
O O 0.0106 0.0060 'International Tables Vol C Tables 4.2.6.8 and 6.1.1.4'

loop_
_geom_angle_atom_site_label_1
_geom_angle_atom_site_label_2
_geom_angle_atom_site_label_3
_geom_angle
O1 C1 N2 124.4(4)
O1 C1 C2 129.4(4)
N2 C1 C2 106.2(4)
C1 C2 C3 104.6(4)
C1 C2 H2A 110.8
C3 C2 H2A 110.8
C1 C2 H2B 110.8
C3 C2 H2B 110.8
H2A C2 H2B 108.9
C4 C3 N1 112.8(3)
C4 C3 C2 112.6(4)
N1 C3 C2 104.0(3)
C4 C3 H3 109.1
N1 C3 H3 109.1
C2 C3 H3 109.1
C5 C4 C9 119.3(4)
C5 C4 C3 119.6(4)
C9 C4 C3 120.9(4)
C4 C5 C6 120.2(4)
C4 C5 H5 119.9
C6 C5 H5 119.9
C7 C6 C5 120.1(5)
C7 C6 H6 119.9
C5 C6 H6 119.9
C8 C7 C6 119.7(5)
C8 C7 H7 120.1
C6 C7 H7 120.1
C7 C8 C9 120.3(5)
C7 C8 H8 119.8
C9 C8 H8 119.8
C8 C9 C4 120.2(4)
C8 C9 H9 119.9
C4 C9 H9 119.9
N1 C10 C14 110.2(3)
N1 C10 C11 110.5(3)
C14 C10 C11 112.8(4)
N1 C10 H10 107.7
C14 C10 H10 107.7
C11 C10 H10 107.7
C12 C11 C20 108.0(4)
C12 C11 C21 109.9(4)
C20 C11 C21 109.4(4)
C12 C11 C10 107.8(4)
C20 C11 C10 114.5(4)
C21 C11 C10 107.2(3)
C13 C12 O2 118.4(4)
C13 C12 C11 125.5(4)
O2 C12 C11 115.9(4)
C12 C13 N2 120.0(4)
C12 C13 H13A 107.3
N2 C13 H13A 107.3
C12 C13 H13B 107.3
N2 C13 H13B 107.3
H13A C13 H13B 106.9
C15 C14 C19 118.7(5)
C15 C14 C10 118.7(4)
C19 C14 C10 122.5(4)
C16 C15 C14 120.4(5)
C16 C15 H15 119.8
C14 C15 H15 119.8
C17 C16 C15 120.5(5)
C17 C16 H16 119.7
C15 C16 H16 119.7
C16 C17 C18 119.7(5)
C16 C17 H17 120.1
C18 C17 H17 120.1
C17 C18 C19 120.6(5)
C17 C18 H18 119.7
C19 C18 H18 119.7
C18 C19 C14 120.0(5)
C18 C19 H19 120.0
C14 C19 H19 120.0
C11 C20 H20A 109.5
C11 C20 H20B 109.5
H20A C20 H20B 109.5
C11 C20 H20C 109.5
H20A C20 H20C 109.5
H20B C20 H20C 109.5
C11 C21 H21A 109.5
C11 C21 H21B 109.5
H21A C21 H21B 109.5
C11 C21 H21C 109.5
H21A C21 H21C 109.5
H21B C21 H21C 109.5
O3 C22 O2 123.5(4)
O3 C22 C23 125.4(4)
O2 C22 C23 111.1(4)
C24 C23 C28 119.0(5)
C24 C23 C22 122.6(4)
C28 C23 C22 118.4(4)
C25 C24 C23 120.3(5)
C25 C24 H24 119.8
C23 C24 H24 119.8
C26 C25 C24 120.0(5)
C26 C25 H25 120.0
C24 C25 H25 120.0
C25 C26 C27 120.5(5)
C25 C26 H26 119.7
C27 C26 H26 119.7
C28 C27 C26 119.5(5)
C28 C27 H27 120.2
C26 C27 H27 120.2
C27 C28 C23 120.5(5)
C27 C28 H28 119.7
C23 C28 H28 119.7
N2 N1 C10 107.5(3)
N2 N1 C3 101.0(3)
C10 N1 C3 112.7(3)
C1 N2 C13 125.6(4)
C1 N2 N1 115.2(4)
C13 N2 N1 118.0(4)
C22 O2 C12 118.7(3)

loop_
_geom_bond_atom_site_label_1
_geom_bond_atom_site_label_2
_geom_bond_distance
C1 O1 1.225(5)
C1 N2 1.347(5)
C1 C2 1.494(6)
C2 C3 1.524(6)
C2 H2A 0.9900
C2 H2B 0.9900
C3 C4 1.500(6)
C3 N1 1.509(5)
C3 H3 1.0000
C4 C5 1.380(6)
C4 C9 1.382(6)
C5 C6 1.381(7)
C5 H5 0.9500
C6 C7 1.381(6)
C6 H6 0.9500
C7 C8 1.371(6)
C7 H7 0.9500
C8 C9 1.381(6)
C8 H8 0.9500
C9 H9 0.9500
C10 N1 1.499(5)
C10 C14 1.510(6)
C10 C11 1.559(6)
C10 H10 1.0000
C11 C12 1.497(6)
C11 C20 1.526(6)
C11 C21 1.528(6)
C12 C13 1.321(6)
C12 O2 1.412(5)
C13 N2 1.394(5)
C13 H13A 0.9900
C13 H13B 0.9900
C14 C15 1.382(6)
C14 C19 1.395(6)
C15 C16 1.381(6)
C15 H15 0.9500
C16 C17 1.369(6)
C16 H16 0.9500
C17 C18 1.372(6)
C17 H17 0.9500
C18 C19 1.381(6)
C18 H18 0.9500
C19 H19 0.9500
C20 H20A 0.9800
C20 H20B 0.9800
C20 H20C 0.9800
C21 H21A 0.9800
C21 H21B 0.9800
C21 H21C 0.9800
C22 O3 1.207(5)
C22 O2 1.352(5)
C22 C23 1.474(6)
C23 C24 1.377(6)
C23 C28 1.401(6)
C24 C25 1.376(6)
C24 H24 0.9500
C25 C26 1.373(7)
C25 H25 0.9500
C26 C27 1.380(7)
C26 H26 0.9500
C27 C28 1.366(7)
C27 H27 0.9500
C28 H28 0.9500
N1 N2 1.444(5)
